data_7020644
loop_
_publ_author_name
'Knight, Fergus R.'
'Randall, Rebecca A. M.'
'Wakefield, Lucy'
'Slawin, Alexandra M. Z.'
'Woollins, J. Derek'

_publ_section_title
;
 Silver(I) coordination complexes and extended networks assembled from S,
 Se, Te substituted acenaphthenes.
;
_journal_issue 1
_journal_name_full 'Dalton transactions (Cambridge, England : 2003)'
_journal_page_first 143
_journal_page_last 154
_journal_paper_doi 10.1039/c2dt31390a
_journal_volume 42
_journal_year 2013
_chemical_formula_moiety 'C37 H26 Ag Br2 F3 O3 S Se2'
_chemical_formula_sum 'C37 H26 Ag Br2 F3 O3 S Se2'
_chemical_formula_weight 1033.26
_space_group_IT_number 2
_symmetry_cell_setting triclinic
_symmetry_Int_Tables_number 2
_symmetry_space_group_name_Hall '-P 1'
_symmetry_space_group_name_H-M 'P -1'
_atom_sites_solution_hydrogens geom
_atom_sites_solution_primary direct
_atom_sites_solution_secondary difmap
_cell_angle_alpha 102.793(8)
_cell_angle_beta 94.284(7)
_cell_angle_gamma 90.985(5)
_cell_formula_units_Z 2
_cell_length_a 10.243(4)
_cell_length_b 12.025(5)
_cell_length_c 14.203(5)
_cell_measurement_reflns_used 5032
_cell_measurement_temperature 93
_cell_measurement_theta_max 25.35
_cell_measurement_theta_min 2.00
_cell_volume 1700.2(11)
_computing_cell_refinement 'CrystalClear-SM Expert 2.0 rc13'
_computing_data_collection 'CrystalClear-SM Expert 2.0 rc13 (Rigaku, 2009)'
_computing_data_reduction 'CrystalClear-SM Expert 2.0 rc13'
_computing_molecular_graphics 'CrystalStructure 4.0'
_computing_publication_material 'CrystalStructure 4.0 (Rigaku, 2010)'
_computing_structure_refinement 'SHELXL97 (Sheldrick, 2008)'
_computing_structure_solution 'SHELXS97 (Sheldrick, 2008)'
_diffrn_ambient_temperature 93
_diffrn_detector_area_resol_mean 29.257
_diffrn_measured_fraction_theta_full 0.990
_diffrn_measured_fraction_theta_max 0.990
_diffrn_measurement_device_type 'Rigaku Saturn70'
_diffrn_measurement_method \w
_diffrn_radiation_type 'Mo K\a'
_diffrn_radiation_wavelength 0.71075
_diffrn_reflns_av_R_equivalents 0.0363
_diffrn_reflns_limit_h_max 12
_diffrn_reflns_limit_h_min -12
_diffrn_reflns_limit_k_max 13
_diffrn_reflns_limit_k_min -14
_diffrn_reflns_limit_l_max 16
_diffrn_reflns_limit_l_min -17
_diffrn_reflns_number 17265
_diffrn_reflns_theta_full 25.37
_diffrn_reflns_theta_max 25.37
_diffrn_standards_number 0
_exptl_absorpt_coefficient_mu 5.206
_exptl_absorpt_correction_T_max 0.901
_exptl_absorpt_correction_T_min 0.750
_exptl_absorpt_correction_type multi-scan
_exptl_absorpt_process_details 'REQAB (Rigaku, 1998)'
_exptl_crystal_colour colorless
_exptl_crystal_density_diffrn 2.018
_exptl_crystal_density_method 'not measured'
_exptl_crystal_description prism
_exptl_crystal_F_000 1000.00
_exptl_crystal_size_max 0.120
_exptl_crystal_size_mid 0.020
_exptl_crystal_size_min 0.020
_refine_diff_density_max 1.390
_refine_diff_density_min -0.640
_refine_ls_extinction_method none
_refine_ls_goodness_of_fit_ref 1.100
_refine_ls_hydrogen_treatment constr
_refine_ls_number_parameters 442
_refine_ls_number_reflns 6192
_refine_ls_number_restraints 0
_refine_ls_R_factor_gt 0.0421
_refine_ls_shift/su_max 0.001
_refine_ls_structure_factor_coef Fsqd
_refine_ls_weighting_details 'w = 1/[\s^2^(Fo^2^)+(0.0279P)^2^+4.8384P] where P=(Fo^2^+2Fc^2^)/3'
_refine_ls_weighting_scheme calc
_refine_ls_wR_factor_ref 0.0890
_reflns_number_gt 5677
_reflns_number_total 6192
_reflns_threshold_expression F^2^>2.0\s(F^2^)
_cod_data_source_file c2dt31390a.txt
_cod_data_source_block fk281B
_cod_database_code 7020644

loop_
_symmetry_equiv_pos_site_id
_symmetry_equiv_pos_as_xyz
1 +X,+Y,+Z
2 -X,-Y,-Z

loop_
_atom_site_label
_atom_site_type_symbol
_atom_site_fract_x
_atom_site_fract_y
_atom_site_fract_z
_atom_site_U_iso_or_equiv
_atom_site_adp_type
_atom_site_occupancy
_atom_site_symmetry_multiplicity
_atom_site_calc_flag
_atom_site_refinement_flags
Ag1 Ag 0.20772(4) 0.00785(3) 0.72326(3) 0.02977(11) Uani 1.0 2 d .
Br1 Br -0.09391(6) -0.05605(4) 0.73338(4) 0.03737(15) Uani 1.0 2 d .
Br2 Br 0.51069(6) -0.08006(5) 0.67981(4) 0.03782(15) Uani 1.0 2 d .
Se1 Se 0.04346(5) 0.10894(4) 0.62482(3) 0.02379(12) Uani 1.0 2 d .
Se2 Se 0.39185(5) 0.06710(4) 0.86191(3) 0.02545(13) Uani 1.0 2 d .
S1 S 0.21312(12) -0.26640(11) 0.74194(9) 0.0271(3) Uani 1.0 2 d .
F1 F 0.3753(4) -0.3795(4) 0.6256(3) 0.0594(11) Uani 1.0 2 d .
F2 F 0.2835(4) -0.4771(3) 0.7167(3) 0.0565(10) Uani 1.0 2 d .
F3 F 0.1713(4) -0.4392(3) 0.5942(3) 0.0527(10) Uani 1.0 2 d .
O1 O 0.1907(4) -0.1947(3) 0.6726(3) 0.0285(8) Uani 1.0 2 d .
O2 O 0.3246(4) -0.2303(4) 0.8102(3) 0.0385(9) Uani 1.0 2 d .
O3 O 0.0969(4) -0.3027(4) 0.7790(3) 0.0389(10) Uani 1.0 2 d .
C1 C -0.1381(5) 0.0841(4) 0.8155(4) 0.0241(11) Uani 1.0 2 d .
C2 C -0.2118(5) 0.0727(5) 0.8905(4) 0.0297(12) Uani 1.0 2 d .
C3 C -0.2502(5) 0.1671(5) 0.9573(4) 0.0304(12) Uani 1.0 2 d .
C4 C -0.2167(5) 0.2727(5) 0.9478(4) 0.0275(11) Uani 1.0 2 d .
C5 C -0.1403(5) 0.2849(4) 0.8709(4) 0.0235(11) Uani 1.0 2 d .
C6 C -0.1105(5) 0.4001(5) 0.8738(4) 0.0268(11) Uani 1.0 2 d .
C7 C -0.0314(5) 0.4254(5) 0.8080(4) 0.0288(12) Uani 1.0 2 d .
C8 C 0.0148(5) 0.3356(5) 0.7381(4) 0.0280(11) Uani 1.0 2 d .
C9 C -0.0168(5) 0.2230(4) 0.7321(4) 0.0226(10) Uani 1.0 2 d .
C10 C -0.0976(5) 0.1923(4) 0.8018(4) 0.0230(10) Uani 1.0 2 d .
C11 C -0.2386(6) 0.3899(5) 1.0082(4) 0.0358(13) Uani 1.0 2 d .
C12 C -0.1785(5) 0.4748(5) 0.9545(4) 0.0302(12) Uani 1.0 2 d .
C13 C 0.1357(5) 0.2058(4) 0.5588(4) 0.0221(10) Uani 1.0 2 d .
C14 C 0.2692(5) 0.2256(5) 0.5758(4) 0.0308(12) Uani 1.0 2 d .
C15 C 0.3337(5) 0.2864(5) 0.5202(4) 0.0335(13) Uani 1.0 2 d .
C16 C 0.2653(6) 0.3280(5) 0.4485(4) 0.0315(12) Uani 1.0 2 d .
C17 C 0.1313(6) 0.3099(5) 0.4330(4) 0.0318(12) Uani 1.0 2 d .
C18 C 0.0663(5) 0.2485(5) 0.4876(4) 0.0285(12) Uani 1.0 2 d .
C19 C 0.5731(5) 0.0651(5) 0.6658(4) 0.0271(11) Uani 1.0 2 d .
C20 C 0.6452(5) 0.0629(5) 0.5868(4) 0.0318(12) Uani 1.0 2 d .
C21 C 0.6931(5) 0.1638(5) 0.5651(4) 0.0331(13) Uani 1.0 2 d .
C22 C 0.6679(5) 0.2646(5) 0.6232(4) 0.0277(11) Uani 1.0 2 d .
C23 C 0.5934(5) 0.2668(5) 0.7033(4) 0.0243(11) Uani 1.0 2 d .
C24 C 0.5712(5) 0.3799(5) 0.7517(4) 0.0263(11) Uani 1.0 2 d .
C25 C 0.4942(5) 0.3966(5) 0.8277(4) 0.0320(12) Uani 1.0 2 d .
C26 C 0.4424(5) 0.3021(5) 0.8562(4) 0.0264(11) Uani 1.0 2 d .
C27 C 0.4648(5) 0.1911(4) 0.8108(4) 0.0227(10) Uani 1.0 2 d .
C28 C 0.5426(5) 0.1683(5) 0.7284(4) 0.0253(11) Uani 1.0 2 d .
C29 C 0.7005(6) 0.3864(5) 0.6164(4) 0.0353(13) Uani 1.0 2 d .
C30 C 0.6388(6) 0.4631(5) 0.7038(4) 0.0340(13) Uani 1.0 2 d .
C31 C 0.3120(5) 0.1532(4) 0.9726(4) 0.0249(11) Uani 1.0 2 d .
C32 C 0.3901(5) 0.1928(5) 1.0589(4) 0.0273(11) Uani 1.0 2 d .
C33 C 0.3332(5) 0.2467(5) 1.1411(4) 0.0291(12) Uani 1.0 2 d .
C34 C 0.1991(5) 0.2600(5) 1.1382(4) 0.0303(12) Uani 1.0 2 d .
C35 C 0.1216(5) 0.2198(5) 1.0532(4) 0.0323(12) Uani 1.0 2 d .
C36 C 0.1774(5) 0.1671(5) 0.9692(4) 0.0305(12) Uani 1.0 2 d .
C37 C 0.2626(6) -0.3976(5) 0.6653(4) 0.0382(14) Uani 1.0 2 d .
H2 H -0.2371 -0.0016 0.8966 0.0356 Uiso 1.0 2 calc R
H3 H -0.2996 0.1572 1.0091 0.0365 Uiso 1.0 2 calc R
H7 H -0.0076 0.5024 0.8092 0.0346 Uiso 1.0 2 calc R
H8 H 0.0706 0.3542 0.6929 0.0336 Uiso 1.0 2 calc R
H11A H -0.1948 0.3995 1.0741 0.0430 Uiso 1.0 2 calc R
H11B H -0.3334 0.4022 1.0134 0.0430 Uiso 1.0 2 calc R
H12A H -0.2476 0.5186 0.9280 0.0362 Uiso 1.0 2 calc R
H12B H -0.1151 0.5290 0.9985 0.0362 Uiso 1.0 2 calc R
H14 H 0.3165 0.1978 0.6254 0.0369 Uiso 1.0 2 calc R
H15 H 0.4259 0.2996 0.5314 0.0402 Uiso 1.0 2 calc R
H16 H 0.3104 0.3689 0.4101 0.0378 Uiso 1.0 2 calc R
H17 H 0.0837 0.3398 0.3847 0.0382 Uiso 1.0 2 calc R
H18 H -0.0259 0.2354 0.4765 0.0342 Uiso 1.0 2 calc R
H20 H 0.6627 -0.0085 0.5464 0.0382 Uiso 1.0 2 calc R
H21 H 0.7422 0.1610 0.5105 0.0397 Uiso 1.0 2 calc R
H25 H 0.4761 0.4717 0.8609 0.0383 Uiso 1.0 2 calc R
H26 H 0.3892 0.3149 0.9093 0.0317 Uiso 1.0 2 calc R
H29A H 0.6622 0.4013 0.5544 0.0424 Uiso 1.0 2 calc R
H29B H 0.7965 0.4006 0.6209 0.0424 Uiso 1.0 2 calc R
H30A H 0.7074 0.5097 0.7491 0.0407 Uiso 1.0 2 calc R
H30B H 0.5751 0.5147 0.6815 0.0407 Uiso 1.0 2 calc R
H32 H 0.4819 0.1827 1.0609 0.0328 Uiso 1.0 2 calc R
H33 H 0.3860 0.2747 1.1998 0.0349 Uiso 1.0 2 calc R
H34 H 0.1602 0.2970 1.1950 0.0363 Uiso 1.0 2 calc R
H35 H 0.0295 0.2283 1.0521 0.0388 Uiso 1.0 2 calc R
H36 H 0.1244 0.1409 0.9103 0.0365 Uiso 1.0 2 calc R

loop_
_atom_site_aniso_label
_atom_site_aniso_U_11
_atom_site_aniso_U_22
_atom_site_aniso_U_33
_atom_site_aniso_U_12
_atom_site_aniso_U_13
_atom_site_aniso_U_23
Ag1 0.0317(3) 0.0275(2) 0.0298(3) 0.00160(16) 0.00145(16) 0.00604(16)
Br1 0.0430(4) 0.0243(3) 0.0476(4) 0.0014(3) 0.0235(3) 0.0074(3)
Br2 0.0443(4) 0.0288(3) 0.0388(3) 0.0007(3) 0.0137(3) 0.0008(3)
Se1 0.0242(3) 0.0255(3) 0.0222(3) 0.0014(2) 0.00612(19) 0.0049(2)
Se2 0.0263(3) 0.0276(3) 0.0239(3) 0.0015(2) 0.0050(2) 0.0079(2)
S1 0.0293(7) 0.0277(7) 0.0240(7) 0.0018(6) 0.0014(5) 0.0055(5)
F1 0.046(2) 0.090(3) 0.047(3) 0.031(2) 0.0220(18) 0.019(2)
F2 0.079(3) 0.038(2) 0.060(3) 0.0257(19) 0.010(2) 0.0227(18)
F3 0.064(3) 0.042(2) 0.042(2) 0.0047(18) -0.0080(18) -0.0089(16)
O1 0.036(2) 0.0255(18) 0.0246(18) 0.0002(16) -0.0023(15) 0.0095(15)
O2 0.036(2) 0.048(3) 0.030(2) -0.0064(18) -0.0107(17) 0.0106(18)
O3 0.030(2) 0.051(3) 0.042(3) 0.0034(18) 0.0162(17) 0.0187(19)
C1 0.022(3) 0.023(3) 0.028(3) 0.004(2) 0.006(2) 0.006(2)
C2 0.023(3) 0.035(3) 0.035(3) 0.001(3) 0.005(3) 0.015(3)
C3 0.029(3) 0.037(3) 0.026(3) 0.006(3) 0.005(3) 0.007(3)
C4 0.018(3) 0.041(3) 0.024(3) 0.006(3) -0.000(2) 0.008(3)
C5 0.019(3) 0.031(3) 0.020(3) 0.005(2) -0.0023(19) 0.005(2)
C6 0.027(3) 0.029(3) 0.024(3) 0.004(3) 0.003(2) 0.005(2)
C7 0.029(3) 0.025(3) 0.031(3) -0.000(3) -0.002(3) 0.005(3)
C8 0.029(3) 0.032(3) 0.026(3) 0.001(3) 0.009(3) 0.010(3)
C9 0.019(3) 0.027(3) 0.021(3) 0.002(2) -0.0006(19) 0.004(2)
C10 0.019(3) 0.028(3) 0.021(3) 0.003(2) 0.0003(19) 0.004(2)
C11 0.040(3) 0.043(4) 0.023(3) 0.009(3) 0.008(3) 0.003(3)
C12 0.033(3) 0.032(3) 0.022(3) 0.003(3) 0.002(3) -0.000(3)
C13 0.024(3) 0.023(3) 0.019(3) 0.001(2) 0.0058(19) 0.0018(19)
C14 0.026(3) 0.039(3) 0.028(3) 0.004(3) 0.001(3) 0.011(3)
C15 0.023(3) 0.042(4) 0.037(3) -0.002(3) 0.004(3) 0.010(3)
C16 0.042(4) 0.028(3) 0.026(3) 0.001(3) 0.012(3) 0.007(3)
C17 0.040(3) 0.033(3) 0.024(3) 0.004(3) 0.003(3) 0.009(3)
C18 0.025(3) 0.035(3) 0.024(3) 0.004(3) 0.000(2) 0.004(3)
C19 0.022(3) 0.030(3) 0.028(3) 0.001(2) 0.001(2) 0.002(3)
C20 0.028(3) 0.039(3) 0.023(3) 0.008(3) 0.006(3) -0.007(3)
C21 0.023(3) 0.051(4) 0.027(3) 0.001(3) 0.007(3) 0.010(3)
C22 0.021(3) 0.040(3) 0.022(3) 0.001(3) -0.001(2) 0.008(3)
C23 0.017(3) 0.036(3) 0.021(3) 0.004(2) -0.0013(19) 0.010(3)
C24 0.026(3) 0.032(3) 0.023(3) 0.002(3) 0.003(2) 0.012(3)
C25 0.037(3) 0.028(3) 0.032(3) 0.002(3) 0.004(3) 0.007(3)
C26 0.027(3) 0.030(3) 0.024(3) 0.002(3) 0.008(2) 0.008(2)
C27 0.017(3) 0.031(3) 0.023(3) 0.000(2) 0.0027(19) 0.011(2)
C28 0.018(3) 0.035(3) 0.024(3) 0.000(2) -0.002(2) 0.011(3)
C29 0.035(3) 0.047(4) 0.027(3) -0.005(3) 0.005(3) 0.013(3)
C30 0.034(3) 0.035(3) 0.037(3) -0.002(3) 0.001(3) 0.017(3)
C31 0.026(3) 0.026(3) 0.026(3) 0.002(2) 0.007(2) 0.010(2)
C32 0.019(3) 0.033(3) 0.031(3) -0.003(2) 0.001(2) 0.010(3)
C33 0.036(3) 0.028(3) 0.023(3) 0.001(3) 0.003(3) 0.006(3)
C34 0.031(3) 0.034(3) 0.029(3) 0.009(3) 0.014(3) 0.010(3)
C35 0.021(3) 0.042(4) 0.037(3) 0.002(3) 0.007(3) 0.015(3)
C36 0.023(3) 0.039(3) 0.030(3) -0.005(3) -0.002(3) 0.012(3)
C37 0.044(4) 0.039(4) 0.033(3) 0.011(3) 0.001(3) 0.011(3)

loop_
_atom_type_symbol
_atom_type_description
_atom_type_scat_dispersion_real
_atom_type_scat_dispersion_imag
_atom_type_scat_source
C C 0.0033 0.0016
;
International Tables for Crystallography
(1992, Vol. C, Tables 4.2.6.8 and 6.1.1.4)
;
H H 0.0000 0.0000
;
International Tables for Crystallography
(1992, Vol. C, Table 6.1.1.4)
;
Ag Ag -0.8971 1.1015
;
International Tables for Crystallography
(1992, Vol. C, Tables 4.2.6.8 and 6.1.1.4)
;
Br Br -0.2901 2.4595
;
International Tables for Crystallography
(1992, Vol. C, Tables 4.2.6.8 and 6.1.1.4)
;
F F 0.0171 0.0103
;
International Tables for Crystallography
(1992, Vol. C, Tables 4.2.6.8 and 6.1.1.4)
;
O O 0.0106 0.0060
;
International Tables for Crystallography
(1992, Vol. C, Tables 4.2.6.8 and 6.1.1.4)
;
S S 0.1246 0.1234
;
International Tables for Crystallography
(1992, Vol. C, Tables 4.2.6.8 and 6.1.1.4)
;
Se Se -0.0929 2.2259
;
International Tables for Crystallography
(1992, Vol. C, Tables 4.2.6.8 and 6.1.1.4)
;

loop_
_geom_angle_atom_site_label_1
_geom_angle_atom_site_label_2
_geom_angle_atom_site_label_3
_geom_angle
_geom_angle_publ_flag
Se1 Ag1 Se2 137.30(3) yes
Se1 Ag1 O1 112.81(9) yes
Se2 Ag1 O1 109.88(9) yes
Ag1 Se1 C9 98.72(15) yes
Ag1 Se1 C13 110.44(15) yes
C9 Se1 C13 100.5(2) yes
Ag1 Se2 C27 94.99(13) yes
Ag1 Se2 C31 107.06(14) yes
C27 Se2 C31 100.5(2) yes
O1 S1 O2 113.9(3) yes
O1 S1 O3 114.9(3) yes
O1 S1 C37 101.7(3) yes
O2 S1 O3 117.0(3) yes
O2 S1 C37 104.1(3) yes
O3 S1 C37 102.3(3) yes
Ag1 O1 S1 120.85(18) yes
Br1 C1 C2 115.0(4) yes
Br1 C1 C10 123.0(4) yes
C2 C1 C10 122.0(5) yes
C1 C2 C3 121.8(5) yes
C2 C3 C4 119.3(5) yes
C3 C4 C5 119.1(5) yes
C3 C4 C11 132.4(5) yes
C5 C4 C11 108.5(5) yes
C4 C5 C6 111.6(4) yes
C4 C5 C10 123.9(5) yes
C6 C5 C10 124.5(5) yes
C5 C6 C7 118.5(5) yes
C5 C6 C12 109.5(5) yes
C7 C6 C12 132.0(5) yes
C6 C7 C8 119.0(5) yes
C7 C8 C9 123.3(5) yes
Se1 C9 C8 118.5(4) yes
Se1 C9 C10 122.0(4) yes
C8 C9 C10 119.5(4) yes
C1 C10 C5 113.8(5) yes
C1 C10 C9 131.0(4) yes
C5 C10 C9 115.2(5) yes
C4 C11 C12 105.6(5) yes
C6 C12 C11 104.4(4) yes
Se1 C13 C14 121.3(4) yes
Se1 C13 C18 118.4(4) yes
C14 C13 C18 120.1(5) yes
C13 C14 C15 119.6(5) yes
C14 C15 C16 120.5(5) yes
C15 C16 C17 119.8(6) yes
C16 C17 C18 120.0(5) yes
C13 C18 C17 120.0(5) yes
Br2 C19 C20 115.2(4) yes
Br2 C19 C28 122.6(4) yes
C20 C19 C28 122.1(5) yes
C19 C20 C21 121.6(5) yes
C20 C21 C22 118.7(5) yes
C21 C22 C23 119.7(6) yes
C21 C22 C29 131.0(5) yes
C23 C22 C29 109.3(5) yes
C22 C23 C24 111.2(5) yes
C22 C23 C28 124.0(5) yes
C24 C23 C28 124.7(5) yes
C23 C24 C25 118.4(5) yes
C23 C24 C30 110.0(5) yes
C25 C24 C30 131.6(5) yes
C24 C25 C26 119.3(5) yes
C25 C26 C27 123.1(5) yes
Se2 C27 C26 118.6(4) yes
Se2 C27 C28 121.4(4) yes
C26 C27 C28 120.0(5) yes
C19 C28 C23 113.9(5) yes
C19 C28 C27 131.5(5) yes
C23 C28 C27 114.5(5) yes
C22 C29 C30 105.0(5) yes
C24 C30 C29 104.5(5) yes
Se2 C31 C32 118.7(4) yes
Se2 C31 C36 120.6(4) yes
C32 C31 C36 120.4(5) yes
C31 C32 C33 119.7(5) yes
C32 C33 C34 120.0(5) yes
C33 C34 C35 120.4(5) yes
C34 C35 C36 120.4(5) yes
C31 C36 C35 119.0(5) yes
S1 C37 F1 110.3(4) yes
S1 C37 F2 110.6(4) yes
S1 C37 F3 111.5(4) yes
F1 C37 F2 108.1(5) yes
F1 C37 F3 108.5(5) yes
F2 C37 F3 107.7(5) yes
C1 C2 H2 119.109 no
C3 C2 H2 119.111 no
C2 C3 H3 120.334 no
C4 C3 H3 120.339 no
C6 C7 H7 120.482 no
C8 C7 H7 120.491 no
C7 C8 H8 118.358 no
C9 C8 H8 118.348 no
C4 C11 H11A 110.608 no
C4 C11 H11B 110.615 no
C12 C11 H11A 110.618 no
C12 C11 H11B 110.618 no
H11A C11 H11B 108.748 no
C6 C12 H12A 110.871 no
C6 C12 H12B 110.877 no
C11 C12 H12A 110.881 no
C11 C12 H12B 110.884 no
H12A C12 H12B 108.921 no
C13 C14 H14 120.221 no
C15 C14 H14 120.219 no
C14 C15 H15 119.743 no
C16 C15 H15 119.740 no
C15 C16 H16 120.123 no
C17 C16 H16 120.120 no
C16 C17 H17 119.976 no
C18 C17 H17 119.980 no
C13 C18 H18 120.020 no
C17 C18 H18 120.022 no
C19 C20 H20 119.220 no
C21 C20 H20 119.213 no
C20 C21 H21 120.641 no
C22 C21 H21 120.645 no
C24 C25 H25 120.364 no
C26 C25 H25 120.366 no
C25 C26 H26 118.443 no
C27 C26 H26 118.447 no
C22 C29 H29A 110.750 no
C22 C29 H29B 110.749 no
C30 C29 H29A 110.754 no
C30 C29 H29B 110.752 no
H29A C29 H29B 108.828 no
C24 C30 H30A 110.844 no
C24 C30 H30B 110.847 no
C29 C30 H30A 110.845 no
C29 C30 H30B 110.850 no
H30A C30 H30B 108.901 no
C31 C32 H32 120.141 no
C33 C32 H32 120.137 no
C32 C33 H33 120.003 no
C34 C33 H33 119.999 no
C33 C34 H34 119.818 no
C35 C34 H34 119.810 no
C34 C35 H35 119.790 no
C36 C35 H35 119.779 no
C31 C36 H36 120.496 no
C35 C36 H36 120.477 no

loop_
_geom_bond_atom_site_label_1
_geom_bond_atom_site_label_2
_geom_bond_distance
_geom_bond_publ_flag
Ag1 Se1 2.5952(9) yes
Ag1 Se2 2.5923(9) yes
Ag1 O1 2.382(4) yes
Br1 C1 1.908(5) yes
Br2 C19 1.905(6) yes
Se1 C9 1.957(5) yes
Se1 C13 1.925(5) yes
Se2 C27 1.957(6) yes
Se2 C31 1.926(5) yes
S1 O1 1.455(4) yes
S1 O2 1.436(4) yes
S1 O3 1.436(4) yes
S1 C37 1.811(6) yes
F1 C37 1.357(7) yes
F2 C37 1.337(8) yes
F3 C37 1.328(6) yes
C1 C2 1.380(8) yes
C1 C10 1.417(7) yes
C2 C3 1.393(7) yes
C3 C4 1.348(8) yes
C4 C5 1.422(7) yes
C4 C11 1.509(7) yes
C5 C6 1.404(8) yes
C5 C10 1.411(7) yes
C6 C7 1.362(8) yes
C6 C12 1.514(7) yes
C7 C8 1.409(7) yes
C8 C9 1.369(7) yes
C9 C10 1.441(7) yes
C11 C12 1.548(9) yes
C13 C14 1.378(7) yes
C13 C18 1.387(7) yes
C14 C15 1.383(9) yes
C15 C16 1.382(8) yes
C16 C17 1.380(8) yes
C17 C18 1.380(8) yes
C19 C20 1.384(8) yes
C19 C28 1.412(7) yes
C20 C21 1.405(9) yes
C21 C22 1.348(7) yes
C22 C23 1.412(7) yes
C22 C29 1.523(8) yes
C23 C24 1.412(7) yes
C23 C28 1.412(8) yes
C24 C25 1.367(8) yes
C24 C30 1.514(8) yes
C25 C26 1.397(8) yes
C26 C27 1.378(7) yes
C27 C28 1.445(7) yes
C29 C30 1.556(8) yes
C31 C32 1.397(7) yes
C31 C36 1.390(7) yes
C32 C33 1.380(7) yes
C33 C34 1.384(8) yes
C34 C35 1.381(7) yes
C35 C36 1.390(7) yes
C2 H2 0.950 no
C3 H3 0.950 no
C7 H7 0.950 no
C8 H8 0.950 no
C11 H11A 0.990 no
C11 H11B 0.990 no
C12 H12A 0.990 no
C12 H12B 0.990 no
C14 H14 0.950 no
C15 H15 0.950 no
C16 H16 0.950 no
C17 H17 0.950 no
C18 H18 0.950 no
C20 H20 0.950 no
C21 H21 0.950 no
C25 H25 0.950 no
C26 H26 0.950 no
C29 H29A 0.990 no
C29 H29B 0.990 no
C30 H30A 0.990 no
C30 H30B 0.990 no
C32 H32 0.950 no
C33 H33 0.950 no
C34 H34 0.950 no
C35 H35 0.950 no
C36 H36 0.950 no

loop_
_geom_contact_atom_site_label_1
_geom_contact_atom_site_label_2
_geom_contact_distance
_geom_contact_publ_flag
_geom_contact_site_symmetry_2
Ag1 Br1 3.1921(13) no .
Ag1 Br2 3.3524(13) no .
Ag1 O2 3.552(5) no .
Br1 Se1 3.1427(11) no .
Br1 O1 3.454(4) no .
Br1 C9 3.439(5) no .
Br2 Se2 3.1337(11) no .
Br2 O1 3.520(4) no .
Br2 O2 3.495(5) no .
Br2 C27 3.437(5) no .
Se1 C1 3.460(6) no .
Se2 O2 3.533(4) no .
Se2 C19 3.457(6) no .
F1 O1 2.938(6) no .
F1 O2 2.917(5) no .
F2 O2 2.979(5) no .
F2 O3 2.899(6) no .
F3 O1 2.902(5) no .
F3 O3 2.932(5) no .
C1 C4 2.780(7) no .
C2 C5 2.722(8) no .
C3 C6 3.590(8) no .
C3 C10 2.865(8) no .
C5 C8 2.716(8) no .
C6 C9 2.822(7) no .
C7 C10 2.853(8) no .
C8 C13 3.039(7) no .
C8 C18 3.561(7) no .
C13 C16 2.764(8) no .
C14 C17 2.769(8) no .
C14 C28 3.583(7) no .
C15 C18 2.757(7) no .
C19 C22 2.777(8) no .
C20 C23 2.722(7) no .
C21 C24 3.590(7) no .
C21 C28 2.869(8) no .
C22 C25 3.599(7) no .
C23 C26 2.721(7) no .
C24 C27 2.818(8) no .
C25 C28 2.865(7) no .
C26 C31 3.046(8) no .
C26 C32 3.490(8) no .
C31 C34 2.764(7) no .
C32 C35 2.772(7) no .
C33 C36 2.785(7) no .
Br1 C17 3.418(5) no 2_556
Br1 C18 3.497(5) no 2_556
Br1 C34 3.562(6) no 2_557
F1 C29 3.449(7) no 2_656
F1 C30 3.572(7) no 1_545
F2 C8 3.599(7) no 1_545
F2 C15 3.591(6) no 1_545
F2 C24 3.496(7) no 1_545
F2 C25 3.180(7) no 1_545
F3 C16 3.297(6) no 1_545
F3 C17 3.357(6) no 1_545
F3 C17 3.524(7) no 2_556
F3 C29 3.532(7) no 2_656
O1 C18 3.304(6) no 2_556
O2 C3 3.369(7) no 2_557
O2 C32 3.314(6) no 2_657
O2 C33 3.540(7) no 2_657
O3 C34 3.340(7) no 2_557
O3 C35 3.391(7) no 2_557
C1 C19 3.485(7) no 1_455
C3 O2 3.369(7) no 2_557
C3 C27 3.510(7) no 1_455
C5 C23 3.455(7) no 1_455
C6 C24 3.555(7) no 1_455
C6 C30 3.599(8) no 1_455
C8 F2 3.599(7) no 1_565
C9 C22 3.567(7) no 1_455
C10 C23 3.573(7) no 1_455
C15 F2 3.591(6) no 1_565
C16 F3 3.297(6) no 1_565
C17 Br1 3.418(5) no 2_556
C17 F3 3.357(6) no 1_565
C17 F3 3.524(7) no 2_556
C18 Br1 3.497(5) no 2_556
C18 O1 3.304(6) no 2_556
C19 C1 3.485(7) no 1_655
C22 C9 3.567(7) no 1_655
C23 C5 3.455(7) no 1_655
C23 C10 3.573(7) no 1_655
C24 F2 3.496(7) no 1_565
C24 C6 3.555(7) no 1_655
C25 F2 3.180(7) no 1_565
C27 C3 3.510(7) no 1_655
C29 F1 3.449(7) no 2_656
C29 F3 3.532(7) no 2_656
C30 F1 3.572(7) no 1_565
C30 C6 3.599(8) no 1_655
C32 O2 3.314(6) no 2_657
C33 O2 3.540(7) no 2_657
C34 Br1 3.562(6) no 2_557
C34 O3 3.340(7) no 2_557
C35 O3 3.391(7) no 2_557
Ag1 H14 3.1529 no .
Ag1 H36 2.9753 no .
Br1 H2 2.7972 no .
Br2 H20 2.8065 no .
Se1 H8 2.8944 no .
Se1 H14 2.9754 no .
Se1 H18 2.9130 no .
Se2 H26 2.9064 no .
Se2 H32 2.9325 no .
Se2 H36 2.9768 no .
C1 H3 3.2753 no .
C1 H36 2.9152 no .
C2 H35 3.4599 no .
C2 H36 3.5024 no .
C3 H11A 2.9381 no .
C3 H11B 2.9216 no .
C3 H35 3.0777 no .
C4 H2 3.2163 no .
C4 H12A 3.0511 no .
C4 H12B 3.1446 no .
C4 H35 2.9448 no .
C5 H3 3.2556 no .
C5 H7 3.2450 no .
C5 H11A 3.0079 no .
C5 H11B 3.0705 no .
C5 H12A 2.9988 no .
C5 H12B 3.0841 no .
C5 H35 3.2025 no .
C5 H36 3.3202 no .
C6 H8 3.2347 no .
C6 H11A 3.0360 no .
C6 H11B 3.1308 no .
C7 H12A 2.9784 no .
C7 H12B 2.9157 no .
C9 H7 3.2924 no .
C9 H36 3.1754 no .
C10 H2 3.2947 no .
C10 H8 3.2809 no .
C10 H36 2.8059 no .
C11 H3 2.8600 no .
C11 H35 3.4888 no .
C12 H7 2.8741 no .
C13 H8 2.4460 no .
C13 H15 3.2423 no .
C13 H17 3.2546 no .
C14 H8 2.9611 no .
C14 H16 3.2569 no .
C14 H18 3.2530 no .
C15 H17 3.2469 no .
C15 H29A 3.5722 no .
C16 H14 3.2574 no .
C16 H18 3.2483 no .
C17 H15 3.2452 no .
C18 H8 2.9076 no .
C18 H14 3.2556 no .
C18 H16 3.2489 no .
C19 H14 3.1789 no .
C19 H21 3.2890 no .
C21 H15 3.2695 no .
C21 H29A 2.9150 no .
C21 H29B 2.9381 no .
C22 H15 2.7967 no .
C22 H20 3.2214 no .
C22 H30A 3.0929 no .
C22 H30B 3.1218 no .
C23 H14 3.0002 no .
C23 H15 2.9809 no .
C23 H21 3.2532 no .
C23 H25 3.2542 no .
C23 H29A 3.0459 no .
C23 H29B 3.0605 no .
C23 H30A 3.0403 no .
C23 H30B 3.0710 no .
C24 H14 3.4904 no .
C24 H15 3.2948 no .
C24 H26 3.2326 no .
C24 H29A 3.0794 no .
C24 H29B 3.1084 no .
C25 H30A 2.9661 no .
C25 H30B 2.9220 no .
C26 H14 3.3872 no .
C26 H32 3.5174 no .
C27 H14 2.9579 no .
C27 H25 3.2887 no .
C27 H32 3.5675 no .
C28 H14 2.7166 no .
C28 H20 3.2938 no .
C28 H26 3.2974 no .
C29 H15 3.0481 no .
C29 H21 2.8503 no .
C30 H15 3.3976 no .
C30 H25 2.8694 no .
C31 H26 2.4577 no .
C31 H33 3.2611 no .
C31 H35 3.2548 no .
C32 H26 2.8360 no .
C32 H34 3.2497 no .
C32 H36 3.2781 no .
C33 H35 3.2542 no .
C34 H32 3.2521 no .
C34 H36 3.2636 no .
C35 H33 3.2552 no .
C36 H26 3.0659 no .
C36 H32 3.2749 no .
C36 H34 3.2610 no .
H2 H3 2.3347 no .
H3 H11A 3.0074 no .
H3 H11B 2.9596 no .
H3 H35 3.4386 no .
H7 H8 2.3426 no .
H7 H12A 3.0694 no .
H7 H12B 2.9365 no .
H8 H14 3.2444 no .
H8 H18 3.1644 no .
H11A H12A 2.7977 no .
H11A H12B 2.2520 no .
H11A H35 3.0978 no .
H11B H12A 2.2524 no .
H11B H12B 2.7319 no .
H14 H15 2.3320 no .
H15 H16 2.3298 no .
H15 H29A 2.6575 no .
H15 H30B 3.2414 no .
H16 H17 2.3311 no .
H17 H18 2.3304 no .
H20 H21 2.3531 no .
H21 H29A 2.9619 no .
H21 H29B 2.9808 no .
H25 H26 2.3299 no .
H25 H30A 3.0313 no .
H25 H30B 2.9566 no .
H26 H32 3.0534 no .
H26 H36 3.3998 no .
H29A H30A 2.7843 no .
H29A H30B 2.2593 no .
H29B H30A 2.2593 no .
H29B H30B 2.7642 no .
H32 H33 2.3321 no .
H33 H34 2.3311 no .
H34 H35 2.3254 no .
H35 H36 2.3440 no .
Ag1 H21 3.5659 no 2_656
Br1 H17 3.4601 no 2_556
Br1 H18 3.5827 no 2_556
Br1 H34 3.3511 no 2_557
Br2 H21 3.5588 no 2_656
Br2 H33 3.3330 no 2_657
Se1 H21 3.5097 no 1_455
S1 H3 3.5284 no 2_557
S1 H11A 3.3671 no 2_557
S1 H17 3.4127 no 2_556
F1 H15 3.4060 no 2_656
F1 H16 3.3010 no 2_656
F1 H29A 2.5117 no 2_656
F1 H30B 2.5951 no 1_545
F1 H33 3.3643 no 2_657
F2 H7 3.3729 no 1_545
F2 H8 2.9021 no 1_545
F2 H11A 3.1188 no 2_557
F2 H25 2.9087 no 1_545
F2 H30B 3.0644 no 1_545
F3 H8 3.2977 no 1_545
F3 H16 3.4921 no 1_545
F3 H17 3.5690 no 1_545
F3 H17 2.8988 no 2_556
F3 H18 3.1975 no 2_556
F3 H29A 2.9177 no 2_656
F3 H29B 3.2295 no 2_656
O1 H17 3.2350 no 2_556
O1 H18 2.5596 no 2_556
O1 H21 2.8506 no 2_656
O2 H3 2.5566 no 2_557
O2 H11A 3.2126 no 2_557
O2 H11B 3.5814 no 2_557
O2 H32 2.5621 no 2_657
O2 H33 3.0292 no 2_657
O3 H7 2.6921 no 1_545
O3 H11A 2.7412 no 2_557
O3 H17 2.8108 no 2_556
O3 H34 2.6861 no 2_557
O3 H35 2.7898 no 2_557
C3 H32 3.1979 no 1_455
C5 H12B 3.5397 no 2_567
C6 H12B 2.8247 no 2_567
C6 H30A 2.9966 no 1_455
C7 H11A 3.2090 no 2_567
C7 H12B 2.9656 no 2_567
C7 H29B 3.0319 no 1_455
C7 H30A 3.0041 no 1_455
C8 H29B 2.9090 no 1_455
C9 H29B 3.4491 no 1_455
C11 H7 3.4916 no 2_567
C11 H25 3.4037 no 2_567
C12 H12B 3.0351 no 2_567
C12 H30A 3.1780 no 1_455
C13 H20 3.3436 no 2_656
C14 H20 2.9242 no 2_656
C15 H20 3.2665 no 2_656
C16 H29A 3.3366 no 2_666
C16 H30B 3.3995 no 2_666
C17 H34 3.3853 no 1_554
C18 H21 3.5255 no 1_455
C20 H20 3.5276 no 2_656
C21 H18 3.3986 no 1_655
C24 H12A 3.1380 no 1_655
C25 H11B 3.0493 no 1_655
C25 H11B 3.4544 no 2_567
C25 H12A 3.0906 no 1_655
C26 H11B 3.1076 no 1_655
C29 H16 3.0503 no 2_666
C30 H12A 3.2278 no 1_655
C30 H16 2.9154 no 2_666
C30 H33 3.1700 no 2_667
C30 H34 3.4848 no 2_667
C31 H2 3.0047 no 2_557
C32 H2 2.9683 no 2_557
C32 H3 3.3225 no 1_655
C33 H2 3.0111 no 2_557
C33 H12A 3.2986 no 2_567
C33 H30A 3.0493 no 2_667
C33 H30B 3.4375 no 2_667
C34 H2 3.0730 no 2_557
C34 H7 3.4691 no 2_567
C34 H12A 3.0580 no 2_567
C34 H12B 3.5997 no 2_567
C34 H30A 2.9774 no 2_667
C35 H2 3.0994 no 2_557
C35 H12A 3.3269 no 2_567
C35 H12B 3.2635 no 2_567
C36 H2 3.0847 no 2_557
C37 H29A 3.2610 no 2_656
C37 H30B 3.3953 no 1_545
H2 C31 3.0047 no 2_557
H2 C32 2.9683 no 2_557
H2 C33 3.0111 no 2_557
H2 C34 3.0730 no 2_557
H2 C35 3.0994 no 2_557
H2 C36 3.0847 no 2_557
H2 H32 3.4665 no 2_557
H2 H33 3.5372 no 2_557
H3 S1 3.5284 no 2_557
H3 O2 2.5566 no 2_557
H3 C32 3.3225 no 1_455
H3 H32 2.4116 no 1_455
H7 F2 3.3729 no 1_565
H7 O3 2.6921 no 1_565
H7 C11 3.4916 no 2_567
H7 C34 3.4691 no 2_567
H7 H11A 2.6410 no 2_567
H7 H12B 3.0242 no 2_567
H7 H29B 3.2159 no 1_455
H7 H30A 2.9883 no 1_455
H7 H34 2.9060 no 2_567
H7 H35 3.4181 no 2_567
H8 F2 2.9021 no 1_565
H8 F3 3.2977 no 1_565
H8 H29B 3.0195 no 1_455
H11A S1 3.3671 no 2_557
H11A F2 3.1188 no 2_557
H11A O2 3.2126 no 2_557
H11A O3 2.7412 no 2_557
H11A C7 3.2090 no 2_567
H11A H7 2.6410 no 2_567
H11A H12B 3.5597 no 2_567
H11A H25 3.3863 no 2_567
H11B O2 3.5814 no 2_557
H11B C25 3.0493 no 1_455
H11B C25 3.4544 no 2_567
H11B C26 3.1076 no 1_455
H11B H25 3.0698 no 1_455
H11B H25 2.6247 no 2_567
H11B H26 3.1529 no 1_455
H11B H26 3.4086 no 2_567
H11B H32 3.4361 no 1_455
H12A C24 3.1380 no 1_455
H12A C25 3.0906 no 1_455
H12A C30 3.2278 no 1_455
H12A C33 3.2986 no 2_567
H12A C34 3.0580 no 2_567
H12A C35 3.3269 no 2_567
H12A H25 2.9224 no 1_455
H12A H26 3.1635 no 2_567
H12A H30A 2.5259 no 1_455
H12A H34 3.2639 no 2_567
H12B C5 3.5397 no 2_567
H12B C6 2.8247 no 2_567
H12B C7 2.9656 no 2_567
H12B C12 3.0351 no 2_567
H12B C34 3.5997 no 2_567
H12B C35 3.2635 no 2_567
H12B H7 3.0242 no 2_567
H12B H11A 3.5597 no 2_567
H12B H12B 2.4706 no 2_567
H12B H26 3.5731 no 2_567
H12B H35 3.2774 no 2_567
H14 H20 2.9686 no 2_656
H15 F1 3.4060 no 2_656
H15 H20 3.5107 no 2_656
H16 F1 3.3010 no 2_656
H16 F3 3.4921 no 1_565
H16 C29 3.0503 no 2_666
H16 C30 2.9154 no 2_666
H16 H29A 2.7028 no 2_666
H16 H29B 3.1058 no 2_666
H16 H30A 2.9472 no 2_666
H16 H30B 2.4509 no 2_666
H16 H33 3.1115 no 1_554
H16 H34 3.2448 no 1_554
H17 Br1 3.4601 no 2_556
H17 S1 3.4127 no 2_556
H17 F3 3.5690 no 1_565
H17 F3 2.8988 no 2_556
H17 O1 3.2350 no 2_556
H17 O3 2.8108 no 2_556
H17 H29B 3.3541 no 2_666
H17 H34 2.8029 no 1_554
H18 Br1 3.5827 no 2_556
H18 F3 3.1975 no 2_556
H18 O1 2.5596 no 2_556
H18 C21 3.3986 no 1_455
H18 H21 2.6402 no 1_455
H18 H29B 3.2153 no 1_455
H20 C13 3.3436 no 2_656
H20 C14 2.9242 no 2_656
H20 C15 3.2665 no 2_656
H20 C20 3.5276 no 2_656
H20 H14 2.9686 no 2_656
H20 H15 3.5107 no 2_656
H20 H20 3.5182 no 2_656
H21 Ag1 3.5659 no 2_656
H21 Br2 3.5588 no 2_656
H21 Se1 3.5097 no 1_655
H21 O1 2.8506 no 2_656
H21 C18 3.5255 no 1_655
H21 H18 2.6402 no 1_655
H25 F2 2.9087 no 1_565
H25 C11 3.4037 no 2_567
H25 H11A 3.3863 no 2_567
H25 H11B 3.0698 no 1_655
H25 H11B 2.6247 no 2_567
H25 H12A 2.9224 no 1_655
H26 H11B 3.1529 no 1_655
H26 H11B 3.4086 no 2_567
H26 H12A 3.1635 no 2_567
H26 H12B 3.5731 no 2_567
H29A F1 2.5117 no 2_656
H29A F3 2.9177 no 2_656
H29A C16 3.3366 no 2_666
H29A C37 3.2610 no 2_656
H29A H16 2.7028 no 2_666
H29B F3 3.2295 no 2_656
H29B C7 3.0319 no 1_655
H29B C8 2.9090 no 1_655
H29B C9 3.4491 no 1_655
H29B H7 3.2159 no 1_655
H29B H8 3.0195 no 1_655
H29B H16 3.1058 no 2_666
H29B H17 3.3541 no 2_666
H29B H18 3.2153 no 1_655
H30A C6 2.9966 no 1_655
H30A C7 3.0041 no 1_655
H30A C12 3.1780 no 1_655
H30A C33 3.0493 no 2_667
H30A C34 2.9774 no 2_667
H30A H7 2.9883 no 1_655
H30A H12A 2.5259 no 1_655
H30A H16 2.9472 no 2_666
H30A H33 2.7423 no 2_667
H30A H34 2.6057 no 2_667
H30B F1 2.5951 no 1_565
H30B F2 3.0644 no 1_565
H30B C16 3.3995 no 2_666
H30B C33 3.4375 no 2_667
H30B C37 3.3953 no 1_565
H30B H16 2.4509 no 2_666
H30B H33 2.7190 no 2_667
H30B H34 3.5889 no 2_667
H32 O2 2.5621 no 2_657
H32 C3 3.1979 no 1_655
H32 H2 3.4665 no 2_557
H32 H3 2.4116 no 1_655
H32 H11B 3.4361 no 1_655
H33 Br2 3.3330 no 2_657
H33 F1 3.3643 no 2_657
H33 O2 3.0292 no 2_657
H33 C30 3.1700 no 2_667
H33 H2 3.5372 no 2_557
H33 H16 3.1115 no 1_556
H33 H30A 2.7423 no 2_667
H33 H30B 2.7190 no 2_667
H34 Br1 3.3511 no 2_557
H34 O3 2.6861 no 2_557
H34 C17 3.3853 no 1_556
H34 C30 3.4848 no 2_667
H34 H7 2.9060 no 2_567
H34 H12A 3.2639 no 2_567
H34 H16 3.2448 no 1_556
H34 H17 2.8029 no 1_556
H34 H30A 2.6057 no 2_667
H34 H30B 3.5889 no 2_667
H35 O3 2.7898 no 2_557
H35 H7 3.4181 no 2_567
H35 H12B 3.2774 no 2_567

loop_
_geom_torsion_atom_site_label_1
_geom_torsion_atom_site_label_2
_geom_torsion_atom_site_label_3
_geom_torsion_atom_site_label_4
_geom_torsion
_geom_torsion_publ_flag
Se1 Ag1 Se2 C27 -41.59(4) no
Se1 Ag1 Se2 C31 60.99(5) no
Se2 Ag1 Se1 C9 -45.58(5) no
Se2 Ag1 Se1 C13 59.08(5) no
Se1 Ag1 O1 S1 -145.98(18) no
O1 Ag1 Se1 C9 135.94(10) no
O1 Ag1 Se1 C13 -119.40(10) no
Se2 Ag1 O1 S1 35.1(3) no
O1 Ag1 Se2 C27 136.92(10) no
O1 Ag1 Se2 C31 -120.50(10) no
Ag1 Se1 C9 C8 112.9(3) no
Ag1 Se1 C9 C10 -69.9(3) no
Ag1 Se1 C13 C14 -7.9(4) no
Ag1 Se1 C13 C18 167.2(3) no
C9 Se1 C13 C14 95.6(3) no
C9 Se1 C13 C18 -89.3(3) no
C13 Se1 C9 C8 0.0(4) no
C13 Se1 C9 C10 177.3(3) no
Ag1 Se2 C27 C26 105.9(3) no
Ag1 Se2 C27 C28 -75.2(3) no
Ag1 Se2 C31 C32 178.2(3) no
Ag1 Se2 C31 C36 3.7(4) no
C27 Se2 C31 C32 -83.2(4) no
C27 Se2 C31 C36 102.3(4) no
C31 Se2 C27 C26 -2.5(4) no
C31 Se2 C27 C28 176.4(3) no
O2 S1 O1 Ag1 -43.3(3) no
O3 S1 O1 Ag1 95.6(3) no
O1 S1 C37 F1 62.7(4) no
O1 S1 C37 F2 -177.8(4) no
O1 S1 C37 F3 -58.0(5) no
C37 S1 O1 Ag1 -154.8(3) no
O2 S1 C37 F1 -56.0(4) no
O2 S1 C37 F2 63.5(4) no
O2 S1 C37 F3 -176.7(4) no
O3 S1 C37 F1 -178.2(4) no
O3 S1 C37 F2 -58.8(4) no
O3 S1 C37 F3 61.0(5) no
Br1 C1 C2 C3 179.1(3) no
Br1 C1 C10 C5 -179.7(3) no
Br1 C1 C10 C9 -2.3(7) no
C2 C1 C10 C5 -0.4(7) no
C2 C1 C10 C9 176.9(4) no
C10 C1 C2 C3 -0.3(7) no
C1 C2 C3 C4 1.2(7) no
C2 C3 C4 C5 -1.4(7) no
C2 C3 C4 C11 -177.8(4) no
C3 C4 C5 C6 -177.9(4) no
C3 C4 C5 C10 0.8(7) no
C3 C4 C11 C12 -178.3(5) no
C5 C4 C11 C12 5.0(5) no
C11 C4 C5 C6 -0.7(5) no
C11 C4 C5 C10 178.0(4) no
C4 C5 C6 C7 176.3(4) no
C4 C5 C6 C12 -4.1(6) no
C4 C5 C10 C1 0.2(7) no
C4 C5 C10 C9 -177.6(4) no
C6 C5 C10 C1 178.7(4) no
C6 C5 C10 C9 0.9(7) no
C10 C5 C6 C7 -2.4(7) no
C10 C5 C6 C12 177.2(4) no
C5 C6 C7 C8 1.6(7) no
C5 C6 C12 C11 7.0(5) no
C7 C6 C12 C11 -173.5(5) no
C12 C6 C7 C8 -177.9(5) no
C6 C7 C8 C9 0.6(8) no
C7 C8 C9 Se1 175.2(4) no
C7 C8 C9 C10 -2.1(7) no
Se1 C9 C10 C1 6.8(7) no
Se1 C9 C10 C5 -175.9(3) no
C8 C9 C10 C1 -176.0(4) no
C8 C9 C10 C5 1.3(6) no
C4 C11 C12 C6 -7.1(5) no
Se1 C13 C14 C15 173.6(3) no
Se1 C13 C18 C17 -174.4(3) no
C14 C13 C18 C17 0.7(7) no
C18 C13 C14 C15 -1.3(7) no
C13 C14 C15 C16 0.6(7) no
C14 C15 C16 C17 0.7(7) no
C15 C16 C17 C18 -1.3(7) no
C16 C17 C18 C13 0.6(7) no
Br2 C19 C20 C21 177.4(3) no
Br2 C19 C28 C23 -177.3(3) no
Br2 C19 C28 C27 -0.1(7) no
C20 C19 C28 C23 -0.7(7) no
C20 C19 C28 C27 176.6(5) no
C28 C19 C20 C21 0.5(7) no
C19 C20 C21 C22 0.2(7) no
C20 C21 C22 C23 -0.7(7) no
C20 C21 C22 C29 -176.9(4) no
C21 C22 C23 C24 -176.5(4) no
C21 C22 C23 C28 0.6(7) no
C21 C22 C29 C30 177.6(5) no
C23 C22 C29 C30 1.2(5) no
C29 C22 C23 C24 0.4(5) no
C29 C22 C23 C28 177.5(4) no
C22 C23 C24 C25 176.4(4) no
C22 C23 C24 C30 -1.9(5) no
C22 C23 C28 C19 0.1(7) no
C22 C23 C28 C27 -177.6(4) no
C24 C23 C28 C19 176.8(4) no
C24 C23 C28 C27 -0.9(7) no
C28 C23 C24 C25 -0.7(7) no
C28 C23 C24 C30 -179.0(4) no
C23 C24 C25 C26 1.2(7) no
C23 C24 C30 C29 2.5(5) no
C25 C24 C30 C29 -175.5(5) no
C30 C24 C25 C26 179.1(5) no
C24 C25 C26 C27 -0.2(8) no
C25 C26 C27 Se2 177.5(4) no
C25 C26 C27 C28 -1.4(7) no
Se2 C27 C28 C19 5.8(7) no
Se2 C27 C28 C23 -177.0(3) no
C26 C27 C28 C19 -175.3(5) no
C26 C27 C28 C23 1.9(6) no
C22 C29 C30 C24 -2.2(5) no
Se2 C31 C32 C33 -174.9(4) no
Se2 C31 C36 C35 173.7(4) no
C32 C31 C36 C35 -0.7(8) no
C36 C31 C32 C33 -0.4(8) no
C31 C32 C33 C34 0.8(8) no
C32 C33 C34 C35 -0.2(8) no
C33 C34 C35 C36 -1.0(9) no
C34 C35 C36 C31 1.4(9) no
